data_2237385
loop_
_publ_author_name
'Sudhahar, S.'
'Krishnakumar, M.'
'Sornamurthy, B. M.'
'Chakkaravarthi, G.'
'Mohankumar, R.'

_publ_section_title
;
 4-Methylpyridinium 4-hydroxybenzoate
;
_journal_coeditor_code RK2392
_journal_issue 2
_journal_name_full 'Acta Crystallographica Section E'
_journal_page_first o279
_journal_paper_doi 10.1107/S1600536813001785
_journal_volume 69
_journal_year 2013
_chemical_formula_iupac 'C6 H8 N +, C7 H5 O3 -'
_chemical_formula_moiety 'C6 H8 N +, C7 H5 O3 -'
_chemical_formula_sum 'C13 H13 N O3'
_chemical_formula_weight 231.24
_chemical_melting_point_gt 470.4
_chemical_melting_point_lt 481.2
_chemical_name_systematic
;
4-Methylpyridinium 4-hydroxybenzoate
;
_space_group_IT_number 14
_symmetry_cell_setting monoclinic
_symmetry_space_group_name_Hall '-P 2ybc'
_symmetry_space_group_name_H-M 'P 1 21/c 1'
_atom_sites_solution_hydrogens geom
_atom_sites_solution_primary direct
_atom_sites_solution_secondary difmap
_audit_creation_method SHELXL97
_cell_angle_alpha 90.00
_cell_angle_beta 100.217(5)
_cell_angle_gamma 90.00
_cell_formula_units_Z 4
_cell_length_a 7.479(5)
_cell_length_b 11.671(4)
_cell_length_c 13.520(5)
_cell_measurement_reflns_used 7082
_cell_measurement_temperature 295(2)
_cell_measurement_theta_max 27.1
_cell_measurement_theta_min 2.3
_cell_volume 1161.4(10)
_computing_cell_refinement '<i>SAINT</i> (Bruker, 2004)'
_computing_data_collection '<i>APEX2</i> (Bruker, 2004)'
_computing_data_reduction '<i>SAINT</i> (Bruker, 2004)'
_computing_molecular_graphics '<i>PLATON</i> (Spek, 2009)'
_computing_publication_material '<i>SHELXL97</i> (Sheldrick, 2008)'
_computing_structure_refinement '<i>SHELXL97</i> (Sheldrick, 2008)'
_computing_structure_solution '<i>SHELXS97</i> (Sheldrick, 2008)'
_diffrn_ambient_temperature 295(2)
_diffrn_measured_fraction_theta_full 0.997
_diffrn_measured_fraction_theta_max 0.997
_diffrn_measurement_device_type 'Bruker Kappa APEXII CCD'
_diffrn_measurement_method '\w and \f scans'
_diffrn_radiation_monochromator graphite
_diffrn_radiation_source 'fine--focus sealed tube'
_diffrn_radiation_type MoK\a
_diffrn_radiation_wavelength 0.71073
_diffrn_reflns_av_R_equivalents 0.0286
_diffrn_reflns_av_sigmaI/netI 0.0224
_diffrn_reflns_limit_h_max 9
_diffrn_reflns_limit_h_min -9
_diffrn_reflns_limit_k_max 8
_diffrn_reflns_limit_k_min -14
_diffrn_reflns_limit_l_max 17
_diffrn_reflns_limit_l_min -17
_diffrn_reflns_number 11741
_diffrn_reflns_theta_full 27.15
_diffrn_reflns_theta_max 27.15
_diffrn_reflns_theta_min 2.32
_diffrn_standards_interval_time 0
_diffrn_standards_number 0
_exptl_absorpt_coefficient_mu 0.095
_exptl_absorpt_correction_T_max 0.9832
_exptl_absorpt_correction_T_min 0.9776
_exptl_absorpt_correction_type multi-scan
_exptl_absorpt_process_details '(<i>SADABS</i>; Sheldrick, 1996)'
_exptl_crystal_colour colourless
_exptl_crystal_density_diffrn 1.322
_exptl_crystal_density_method 'not measured'
_exptl_crystal_description block
_exptl_crystal_F_000 488
_exptl_crystal_size_max 0.24
_exptl_crystal_size_mid 0.20
_exptl_crystal_size_min 0.18
_refine_diff_density_max 0.381
_refine_diff_density_min -0.340
_refine_ls_extinction_coef 0.010(2)
_refine_ls_extinction_expression Fc^*^=kFc[1+0.001xFc^2^\l^3^/sin(2\q)]^-1/4^
_refine_ls_extinction_method '<i>SHELXL97</i> (Sheldrick, 2008)'
_refine_ls_goodness_of_fit_ref 1.056
_refine_ls_hydrogen_treatment constr
_refine_ls_matrix_type full
_refine_ls_number_parameters 156
_refine_ls_number_reflns 2564
_refine_ls_number_restraints 0
_refine_ls_restrained_S_all 1.056
_refine_ls_R_factor_all 0.0609
_refine_ls_R_factor_gt 0.0434
_refine_ls_shift/su_max 0.000
_refine_ls_shift/su_mean 0.000
_refine_ls_structure_factor_coef Fsqd
_refine_ls_weighting_details 'calc w=1/[\s^2^(Fo^2^)+(0.0580P)^2^+0.3003P] where P=(Fo^2^+2Fc^2^)/3'
_refine_ls_weighting_scheme calc
_refine_ls_wR_factor_gt 0.1148
_refine_ls_wR_factor_ref 0.1277
_reflns_number_gt 1939
_reflns_number_total 2564
_reflns_threshold_expression >2\s(I)
_cod_data_source_file rk2392.cif
_cod_data_source_block I
_cod_original_sg_symbol_H-M 'P 21/c'
_cod_database_code 2237385
_cod_database_fobs_code 2237385

loop_
_symmetry_equiv_pos_as_xyz
'x, y, z'
'-x, y+1/2, -z+1/2'
'-x, -y, -z'
'x, -y-1/2, z-1/2'

loop_
_atom_site_type_symbol
_atom_site_label
_atom_site_fract_x
_atom_site_fract_y
_atom_site_fract_z
_atom_site_U_iso_or_equiv
_atom_site_adp_type
_atom_site_calc_flag
_atom_site_refinement_flags
_atom_site_occupancy
_atom_site_symmetry_multiplicity
O O1 0.55020(18) 0.18454(10) 0.02055(8) 0.0578(4) Uani d . 1 1
H H1 0.5981 0.2464 0.0131 0.087 Uiso d R 1 1
O O2 0.7215(2) 0.11967(10) 0.49538(9) 0.0599(4) Uani d . 1 1
O O3 0.71511(18) -0.05893(9) 0.44053(8) 0.0563(4) Uani d . 1 1
C C1 0.5832(2) 0.15548(13) 0.11952(11) 0.0396(4) Uani d . 1 1
C C2 0.5407(2) 0.04549(13) 0.14510(11) 0.0435(4) Uani d . 1 1
H H2 0.4883 -0.0056 0.0955 0.052 Uiso calc R 1 1
C C3 0.5761(2) 0.01174(12) 0.24435(11) 0.0394(4) Uani d . 1 1
H H3 0.5492 -0.0628 0.2612 0.047 Uiso calc R 1 1
C C4 0.6512(2) 0.08716(12) 0.31929(10) 0.0356(3) Uani d . 1 1
C C5 0.6894(2) 0.19833(12) 0.29287(11) 0.0394(4) Uani d . 1 1
H H5 0.7375 0.2503 0.3427 0.047 Uiso calc R 1 1
C C6 0.6571(2) 0.23261(13) 0.19390(11) 0.0397(4) Uani d . 1 1
H H6 0.6846 0.3070 0.1769 0.048 Uiso calc R 1 1
C C7 0.6972(2) 0.05049(13) 0.42610(11) 0.0412(4) Uani d . 1 1
N N1 0.18709(19) 0.10699(12) 0.37067(10) 0.0475(4) Uani d . 1 1
H H1A 0.2170 0.0966 0.4344 0.057 Uiso d R 1 1
C C8 0.2266(2) 0.20451(14) 0.32853(13) 0.0490(4) Uani d . 1 1
H H8 0.2872 0.2617 0.3692 0.059 Uiso calc R 1 1
C C9 0.1813(2) 0.22368(14) 0.22732(12) 0.0473(4) Uani d . 1 1
H H9 0.2099 0.2933 0.2005 0.057 Uiso calc R 1 1
C C10 0.0932(2) 0.13982(14) 0.16510(11) 0.0446(4) Uani d . 1 1
C C11 0.0517(2) 0.03949(14) 0.20988(13) 0.0480(4) Uani d . 1 1
H H11 -0.0091 -0.0190 0.1709 0.058 Uiso calc R 1 1
C C12 0.1000(2) 0.02581(14) 0.31174(13) 0.0478(4) Uani d . 1 1
H H12 0.0710 -0.0424 0.3407 0.057 Uiso calc R 1 1
C C13 0.0475(3) 0.15746(19) 0.05391(14) 0.0686(6) Uani d . 1 1
H H13A 0.0259 0.2374 0.0398 0.103 Uiso calc R 1 1
H H13B -0.0596 0.1145 0.0272 0.103 Uiso calc R 1 1
H H13C 0.1469 0.1318 0.0234 0.103 Uiso calc R 1 1

loop_
_atom_site_aniso_label
_atom_site_aniso_U_11
_atom_site_aniso_U_22
_atom_site_aniso_U_33
_atom_site_aniso_U_12
_atom_site_aniso_U_13
_atom_site_aniso_U_23
O1 0.0913(9) 0.0446(7) 0.0328(6) -0.0132(6) -0.0014(6) 0.0060(5)
O2 0.1019(10) 0.0430(7) 0.0334(6) 0.0124(6) 0.0079(6) -0.0037(5)
O3 0.0980(10) 0.0342(6) 0.0363(6) 0.0073(6) 0.0106(6) 0.0038(5)
C1 0.0502(9) 0.0365(8) 0.0309(7) 0.0008(6) 0.0040(6) 0.0032(6)
C2 0.0561(9) 0.0357(8) 0.0363(8) -0.0062(7) 0.0014(7) -0.0028(6)
C3 0.0509(9) 0.0283(7) 0.0391(8) -0.0019(6) 0.0081(7) 0.0025(6)
C4 0.0440(8) 0.0316(7) 0.0320(7) 0.0046(6) 0.0091(6) 0.0012(6)
C5 0.0520(9) 0.0325(8) 0.0339(8) -0.0003(6) 0.0085(6) -0.0050(6)
C6 0.0537(9) 0.0282(7) 0.0383(8) -0.0022(6) 0.0106(7) 0.0016(6)
C7 0.0554(9) 0.0357(8) 0.0343(8) 0.0052(7) 0.0123(7) -0.0005(6)
N1 0.0592(9) 0.0506(8) 0.0323(7) 0.0066(6) 0.0073(6) 0.0070(6)
C8 0.0561(10) 0.0450(9) 0.0441(9) -0.0015(7) 0.0036(7) -0.0009(7)
C9 0.0550(10) 0.0417(9) 0.0454(9) -0.0008(7) 0.0089(7) 0.0087(7)
C10 0.0468(9) 0.0502(10) 0.0365(8) 0.0059(7) 0.0068(7) 0.0045(7)
C11 0.0544(10) 0.0446(9) 0.0440(9) -0.0011(7) 0.0057(7) -0.0018(7)
C12 0.0563(10) 0.0415(9) 0.0474(9) 0.0016(7) 0.0138(8) 0.0070(7)
C13 0.0898(15) 0.0731(13) 0.0400(10) 0.0027(11) 0.0039(9) 0.0092(9)

loop_
_atom_type_symbol
_atom_type_description
_atom_type_scat_dispersion_real
_atom_type_scat_dispersion_imag
_atom_type_scat_source
C C 0.0033 0.0016 'International Tables Vol C Tables 4.2.6.8 and 6.1.1.4'
H H 0.0000 0.0000 'International Tables Vol C Tables 4.2.6.8 and 6.1.1.4'
N N 0.0061 0.0033 'International Tables Vol C Tables 4.2.6.8 and 6.1.1.4'
O O 0.0106 0.0060 'International Tables Vol C Tables 4.2.6.8 and 6.1.1.4'

loop_
_geom_angle_atom_site_label_1
_geom_angle_atom_site_label_2
_geom_angle_atom_site_label_3
_geom_angle
C1 O1 H1 109.5
O1 C1 C2 117.94(13)
O1 C1 C6 122.02(14)
C2 C1 C6 120.05(14)
C3 C2 C1 119.75(14)
C3 C2 H2 120.1
C1 C2 H2 120.1
C2 C3 C4 120.93(14)
C2 C3 H3 119.5
C4 C3 H3 119.5
C3 C4 C5 118.77(13)
C3 C4 C7 121.46(13)
C5 C4 C7 119.74(13)
C6 C5 C4 120.85(14)
C6 C5 H5 119.6
C4 C5 H5 119.6
C5 C6 C1 119.62(14)
C5 C6 H6 120.2
C1 C6 H6 120.2
O2 C7 O3 122.48(15)
O2 C7 C4 122.01(14)
O3 C7 C4 115.47(13)
C8 N1 C12 118.37(14)
C8 N1 H1A 120.8
C12 N1 H1A 120.8
N1 C8 C9 122.28(16)
N1 C8 H8 118.9
C9 C8 H8 118.9
C8 C9 C10 120.04(15)
C8 C9 H9 120.0
C10 C9 H9 120.0
C11 C10 C9 117.07(15)
C11 C10 C13 121.95(16)
C9 C10 C13 120.97(16)
C12 C11 C10 120.06(16)
C12 C11 H11 120.0
C10 C11 H11 120.0
N1 C12 C11 122.17(15)
N1 C12 H12 118.9
C11 C12 H12 118.9
C10 C13 H13A 109.5
C10 C13 H13B 109.5
H13A C13 H13B 109.5
C10 C13 H13C 109.5
H13A C13 H13C 109.5
H13B C13 H13C 109.5

loop_
_geom_bond_atom_site_label_1
_geom_bond_atom_site_label_2
_geom_bond_distance
O1 C1 1.3599(18)
O1 H1 0.8200
O2 C7 1.2255(19)
O3 C7 1.2953(19)
C1 C2 1.381(2)
C1 C6 1.389(2)
C2 C3 1.378(2)
C2 H2 0.9300
C3 C4 1.384(2)
C3 H3 0.9300
C4 C5 1.389(2)
C4 C7 1.487(2)
C5 C6 1.376(2)
C5 H5 0.9300
C6 H6 0.9300
N1 C8 1.329(2)
N1 C12 1.331(2)
N1 H1A 0.8600
C8 C9 1.369(2)
C8 H8 0.9300
C9 C10 1.379(2)
C9 H9 0.9300
C10 C11 1.379(2)
C10 C13 1.496(2)
C11 C12 1.370(2)
C11 H11 0.9300
C12 H12 0.9300
C13 H13A 0.9600
C13 H13B 0.9600
C13 H13C 0.9600

loop_
_geom_hbond_atom_site_label_D
_geom_hbond_atom_site_label_H
_geom_hbond_atom_site_label_A
_geom_hbond_site_symmetry_A
_geom_hbond_distance_DH
_geom_hbond_distance_HA
_geom_hbond_distance_DA
_geom_hbond_angle_DHA
_geom_hbond_publ_flag
O1 H1 O2 4_565 0.82 1.85 2.6707(19) 176 y
N1 H1A O3 3_656 0.86 1.73 2.5889(19) 173 y
C2 H2 O1 3_655 0.93 2.60 3.485(2) 160 y

loop_
_geom_torsion_atom_site_label_1
_geom_torsion_atom_site_label_2
_geom_torsion_atom_site_label_3
_geom_torsion_atom_site_label_4
_geom_torsion
O1 C1 C2 C3 178.41(14)
C6 C1 C2 C3 -1.7(2)
C1 C2 C3 C4 1.1(2)
C2 C3 C4 C5 0.4(2)
C2 C3 C4 C7 -177.46(14)
C3 C4 C5 C6 -1.4(2)
C7 C4 C5 C6 176.54(14)
C4 C5 C6 C1 0.8(2)
O1 C1 C6 C5 -179.34(14)
C2 C1 C6 C5 0.7(2)
C3 C4 C7 O2 -162.01(16)
C5 C4 C7 O2 20.1(2)
C3 C4 C7 O3 20.0(2)
C5 C4 C7 O3 -157.84(15)
C12 N1 C8 C9 -0.1(2)
N1 C8 C9 C10 -0.7(3)
C8 C9 C10 C11 1.2(2)
C8 C9 C10 C13 -178.06(16)
C9 C10 C11 C12 -0.9(2)
C13 C10 C11 C12 178.39(17)
C8 N1 C12 C11 0.5(2)
C10 C11 C12 N1 0.0(3)

loop_
_cod_related_entry_id
_cod_related_entry_database
_cod_related_entry_code
1 ChemSpider 30658320
